data_4338253
loop_
_publ_author_name
'Kumar, Ashish'
'Dubey, Mrigendra'
'Pandey, Rampal'
'Gupta, Rakesh Kumar'
'Kumar, Amit'
'Kalita, Alok Ch'
'Pandey, Daya Shankar'

_publ_section_title
;
 A Schiff Base and Its Copper(II) Complex as a Highly Selective
 Chemodosimeter for Mercury(II) Involving Preferential Hydrolysis of
 Aldimine over an Ester Group.
;
_journal_issue 10
_journal_name_full 'Inorganic chemistry'
_journal_page_first 4944
_journal_page_last 4955
_journal_paper_doi 10.1021/ic403149b
_journal_volume 53
_journal_year 2014
_chemical_formula_moiety 'C19 H19 N O5'
_chemical_formula_sum 'C19 H19 N O5'
_chemical_formula_weight 341.35
_chemical_name_systematic
;
 ?
;
_space_group_IT_number 29
_symmetry_cell_setting orthorhombic
_symmetry_space_group_name_Hall 'P 2c -2ac'
_symmetry_space_group_name_H-M 'P c a 21'
_atom_sites_solution_hydrogens geom
_atom_sites_solution_primary direct
_atom_sites_solution_secondary difmap
_audit_creation_method SHELXL-97
_cell_angle_alpha 90.00
_cell_angle_beta 90.00
_cell_angle_gamma 90.00
_cell_formula_units_Z 4
_cell_length_a 7.616(2)
_cell_length_b 13.133(5)
_cell_length_c 16.922(6)
_cell_measurement_reflns_used 2688
_cell_measurement_temperature 150(2)
_cell_measurement_theta_max 25.3
_cell_measurement_theta_min 2.4
_cell_volume 1692.6(10)
_computing_cell_refinement 'CrystalClear-SM Expert 2.0 r4'
_computing_data_collection 'CrystalClear-SM Expert 2.0 r4 (Rigaku, 2009)'
_computing_data_reduction 'CrystalClear-SM Expert 2.0 r4'
_computing_molecular_graphics 'CrystalStructure 4.0 (Rigaku, 2010)'
_computing_publication_material 'CrystalStructure 4.0'
_computing_structure_refinement 'SHELXL97 (Sheldrick, 2008)'
_computing_structure_solution 'SHELXS86 (Sheldrick, 1985)'
_diffrn_ambient_temperature 150(2)
_diffrn_detector_area_resol_mean 28.5714
_diffrn_measured_fraction_theta_full 0.999
_diffrn_measured_fraction_theta_max 0.999
_diffrn_measurement_device_type 'Rigaku Saturn724+'
_diffrn_measurement_method \w
_diffrn_radiation_monochromator graphite
_diffrn_radiation_source 'fine-focus sealed tube'
_diffrn_radiation_type MoK\a
_diffrn_radiation_wavelength 0.71075
_diffrn_reflns_av_R_equivalents 0.0319
_diffrn_reflns_av_sigmaI/netI 0.0317
_diffrn_reflns_limit_h_max 9
_diffrn_reflns_limit_h_min -7
_diffrn_reflns_limit_k_max 10
_diffrn_reflns_limit_k_min -15
_diffrn_reflns_limit_l_max 20
_diffrn_reflns_limit_l_min -20
_diffrn_reflns_number 11887
_diffrn_reflns_theta_full 24.99
_diffrn_reflns_theta_max 24.99
_diffrn_reflns_theta_min 2.86
_exptl_absorpt_coefficient_mu 0.097
_exptl_absorpt_correction_T_max 0.9961
_exptl_absorpt_correction_T_min 0.9903
_exptl_absorpt_correction_type multi-scan
_exptl_absorpt_process_details 'NUMABS (Rigaku, 1999)'
_exptl_crystal_colour yellow
_exptl_crystal_density_diffrn 1.340
_exptl_crystal_density_method 'not measured'
_exptl_crystal_description Block
_exptl_crystal_F_000 720
_exptl_crystal_size_max 0.10
_exptl_crystal_size_mid 0.10
_exptl_crystal_size_min 0.04
_refine_diff_density_max 0.126
_refine_diff_density_min -0.153
_refine_diff_density_rms 0.031
_refine_ls_abs_structure_details 'Flack H D (1983), Acta Cryst. A39, 876-881'
_refine_ls_abs_structure_Flack 2.3(9)
_refine_ls_extinction_method none
_refine_ls_goodness_of_fit_ref 0.976
_refine_ls_hydrogen_treatment mixed
_refine_ls_matrix_type full
_refine_ls_number_parameters 226
_refine_ls_number_reflns 2957
_refine_ls_number_restraints 1
_refine_ls_restrained_S_all 0.976
_refine_ls_R_factor_all 0.0380
_refine_ls_R_factor_gt 0.0353
_refine_ls_shift/su_max 0.000
_refine_ls_shift/su_mean 0.000
_refine_ls_structure_factor_coef Fsqd
_refine_ls_weighting_details 'calc w=1/[\s^2^(Fo^2^)+(0.0472P)^2^+0.1142P] where P=(Fo^2^+2Fc^2^)/3'
_refine_ls_weighting_scheme calc
_refine_ls_wR_factor_gt 0.0789
_refine_ls_wR_factor_ref 0.0805
_reflns_number_gt 2813
_reflns_number_total 2957
_reflns_threshold_expression >2sigma(I)
_cod_data_source_file ic403149b_si_002.cif
_cod_data_source_block HL
_cod_depositor_comments
;
The following automatic conversions were performed:

'_exptl_absorpt_correction_type' value 'Multi-scan' changed to
'multi-scan' according to
/usr/data/users/saulius/crontab/automatic-downloads/rss-feeds/ACS/lib/dictionaries/cif_core.dic
dictionary named 'cif_core.dic' version 2.4.2 from 2011-04-26.

Automatic conversion script
Id: cif_fix_values 2281 2013-09-26 08:29:07Z andrius 

 Adding full bibliography for 4338253--4338254.cif.
;
_cod_database_code 4338253

loop_
_symmetry_equiv_pos_as_xyz
'x, y, z'
'-x, -y, z+1/2'
'-x+1/2, y, z+1/2'
'x+1/2, -y, z'

loop_
_atom_site_label
_atom_site_type_symbol
_atom_site_fract_x
_atom_site_fract_y
_atom_site_fract_z
_atom_site_U_iso_or_equiv
_atom_site_adp_type
_atom_site_occupancy
_atom_site_symmetry_multiplicity
_atom_site_calc_flag
_atom_site_refinement_flags
O1 O 0.82220(19) 0.70694(10) 0.24892(8) 0.0326(3) Uani 1 1 d .
O2 O 0.68910(17) 0.76085(9) 0.13751(8) 0.0307(3) Uani 1 1 d .
O3 O 0.4736(2) 0.51568(10) -0.06266(8) 0.0369(4) Uani 1 1 d .
O4 O 0.44924(16) 0.35365(9) -0.02137(8) 0.0268(3) Uani 1 1 d .
O5 O 0.84952(19) 0.12825(11) 0.24784(9) 0.0391(4) Uani 1 1 d .
H5 H 0.8323 0.1842 0.2250 0.059 Uiso 1 1 calc R
N1 N 0.7476(2) 0.31667(11) 0.23330(10) 0.0250(4) Uani 1 1 d .
C1 C 0.7090(2) 0.40378(13) 0.18671(11) 0.0228(4) Uani 1 1 d .
C2 C 0.7419(2) 0.50296(13) 0.21093(12) 0.0248(4) Uani 1 1 d .
H2 H 0.7932 0.5156 0.2611 0.030 Uiso 1 1 calc R
C3 C 0.6990(2) 0.58402(13) 0.16111(11) 0.0224(4) Uani 1 1 d .
C4 C 0.6213(2) 0.56667(14) 0.08812(12) 0.0241(4) Uani 1 1 d .
H4 H 0.5900 0.6223 0.0551 0.029 Uiso 1 1 calc R
C5 C 0.5898(3) 0.46718(14) 0.06373(11) 0.0235(4) Uani 1 1 d .
C6 C 0.6362(2) 0.38614(14) 0.11206(12) 0.0234(4) Uani 1 1 d .
H6 H 0.6185 0.3183 0.0943 0.028 Uiso 1 1 calc R
C7 C 0.7439(3) 0.68931(14) 0.18837(13) 0.0267(4) Uani 1 1 d .
C8 C 0.7300(3) 0.86577(13) 0.15881(14) 0.0342(5) Uani 1 1 d .
H8A H 0.7083 0.8756 0.2160 0.041 Uiso 1 1 calc R
H8B H 0.6509 0.9122 0.1295 0.041 Uiso 1 1 calc R
C9 C 0.9177(3) 0.89270(15) 0.14043(16) 0.0423(6) Uani 1 1 d .
H9A H 0.9399 0.9636 0.1555 0.063 Uiso 1 1 calc R
H9B H 0.9391 0.8842 0.0837 0.063 Uiso 1 1 calc R
H9C H 0.9964 0.8478 0.1702 0.063 Uiso 1 1 calc R
C10 C 0.5004(2) 0.44996(14) -0.01377(12) 0.0246(4) Uani 1 1 d .
C11 C 0.3485(3) 0.32719(14) -0.09135(11) 0.0269(4) Uani 1 1 d .
H11A H 0.4219 0.3334 -0.1394 0.032 Uiso 1 1 calc R
H11B H 0.2455 0.3726 -0.0968 0.032 Uiso 1 1 calc R
C12 C 0.2906(3) 0.21890(14) -0.07981(13) 0.0318(5) Uani 1 1 d .
H12A H 0.2214 0.1970 -0.1256 0.048 Uiso 1 1 calc R
H12B H 0.2187 0.2140 -0.0319 0.048 Uiso 1 1 calc R
H12C H 0.3940 0.1750 -0.0744 0.048 Uiso 1 1 calc R
C13 C 0.7038(2) 0.31542(14) 0.30643(12) 0.0249(4) Uani 1 1 d .
H13 H 0.6526 0.3746 0.3290 0.030 Uiso 1 1 calc R
C14 C 0.7300(2) 0.22674(13) 0.35572(12) 0.0253(4) Uani 1 1 d .
C15 C 0.6816(3) 0.22946(16) 0.43531(13) 0.0318(5) Uani 1 1 d .
H15 H 0.6349 0.2905 0.4568 0.038 Uiso 1 1 calc R
C16 C 0.7006(3) 0.14474(18) 0.48353(14) 0.0401(5) Uani 1 1 d .
H16 H 0.6680 0.1477 0.5377 0.048 Uiso 1 1 calc R
C17 C 0.7679(3) 0.05566(17) 0.45146(15) 0.0432(6) Uani 1 1 d .
H17 H 0.7804 -0.0028 0.4840 0.052 Uiso 1 1 calc R
C18 C 0.8171(3) 0.05066(16) 0.37303(15) 0.0385(5) Uani 1 1 d .
H18 H 0.8632 -0.0109 0.3521 0.046 Uiso 1 1 calc R
C19 C 0.7992(3) 0.13559(15) 0.32457(12) 0.0296(5) Uani 1 1 d .

loop_
_atom_site_aniso_label
_atom_site_aniso_U_11
_atom_site_aniso_U_22
_atom_site_aniso_U_33
_atom_site_aniso_U_23
_atom_site_aniso_U_13
_atom_site_aniso_U_12
O1 0.0415(8) 0.0298(7) 0.0264(8) -0.0024(6) -0.0020(7) -0.0063(6)
O2 0.0388(8) 0.0194(6) 0.0337(9) 0.0025(6) -0.0024(6) -0.0004(6)
O3 0.0489(9) 0.0292(8) 0.0325(9) 0.0087(7) -0.0107(7) -0.0077(6)
O4 0.0338(7) 0.0240(7) 0.0226(7) -0.0011(6) -0.0058(6) -0.0010(6)
O5 0.0506(9) 0.0270(7) 0.0397(9) 0.0016(7) 0.0041(7) 0.0075(7)
N1 0.0257(8) 0.0235(8) 0.0258(10) 0.0020(8) -0.0028(7) 0.0003(7)
C1 0.0207(10) 0.0226(9) 0.0252(10) 0.0031(8) 0.0032(8) 0.0007(7)
C2 0.0235(10) 0.0270(10) 0.0239(10) 0.0000(8) 0.0005(8) -0.0002(8)
C3 0.0213(10) 0.0216(9) 0.0244(10) -0.0006(8) 0.0049(8) -0.0021(7)
C4 0.0221(10) 0.0225(10) 0.0276(11) 0.0041(8) 0.0039(8) -0.0004(7)
C5 0.0238(10) 0.0233(10) 0.0234(11) 0.0003(8) 0.0038(8) -0.0011(8)
C6 0.0238(10) 0.0206(9) 0.0257(11) 0.0000(8) 0.0009(8) -0.0020(7)
C7 0.0233(10) 0.0274(10) 0.0293(12) 0.0009(9) 0.0076(9) -0.0007(8)
C8 0.0414(13) 0.0170(9) 0.0440(14) -0.0030(9) 0.0047(10) -0.0017(9)
C9 0.0488(14) 0.0245(11) 0.0536(15) -0.0022(10) 0.0083(11) -0.0078(9)
C10 0.0256(10) 0.0222(9) 0.0259(11) 0.0016(9) 0.0021(9) 0.0002(8)
C11 0.0314(11) 0.0275(10) 0.0218(10) -0.0017(9) -0.0039(8) 0.0021(8)
C12 0.0358(12) 0.0299(11) 0.0298(12) -0.0009(9) -0.0024(9) -0.0006(9)
C13 0.0228(10) 0.0243(10) 0.0277(11) -0.0002(8) -0.0018(8) 0.0006(8)
C14 0.0215(10) 0.0265(11) 0.0277(11) 0.0031(9) -0.0058(8) -0.0031(8)
C15 0.0329(11) 0.0326(11) 0.0300(12) 0.0017(9) -0.0029(9) -0.0037(8)
C16 0.0428(13) 0.0464(14) 0.0310(12) 0.0124(11) -0.0082(11) -0.0126(10)
C17 0.0513(14) 0.0320(12) 0.0464(15) 0.0194(11) -0.0116(11) -0.0114(11)
C18 0.0404(13) 0.0228(10) 0.0522(15) 0.0054(10) -0.0109(11) -0.0031(9)
C19 0.0285(11) 0.0281(11) 0.0320(13) 0.0055(9) -0.0011(9) -0.0025(8)

loop_
_atom_type_symbol
_atom_type_description
_atom_type_scat_dispersion_real
_atom_type_scat_dispersion_imag
_atom_type_scat_source
C C 0.0033 0.0016 'International Tables Vol C Tables 4.2.6.8 and 6.1.1.4'
H H 0.0000 0.0000 'International Tables Vol C Tables 4.2.6.8 and 6.1.1.4'
N N 0.0061 0.0033 'International Tables Vol C Tables 4.2.6.8 and 6.1.1.4'
O O 0.0106 0.0060 'International Tables Vol C Tables 4.2.6.8 and 6.1.1.4'

loop_
_geom_angle_atom_site_label_1
_geom_angle_atom_site_label_2
_geom_angle_atom_site_label_3
_geom_angle
C7 O2 C8 115.92(16)
C10 O4 C11 117.45(14)
C19 O5 H5 109.5
C13 N1 C1 119.49(16)
C2 C1 C6 119.57(17)
C2 C1 N1 123.68(18)
C6 C1 N1 116.74(16)
C1 C2 C3 119.66(18)
C1 C2 H2 120.2
C3 C2 H2 120.2
C4 C3 C2 120.76(17)
C4 C3 C7 121.52(17)
C2 C3 C7 117.70(17)
C5 C4 C3 119.44(17)
C5 C4 H4 120.3
C3 C4 H4 120.3
C4 C5 C6 120.10(17)
C4 C5 C10 118.75(17)
C6 C5 C10 121.12(17)
C5 C6 C1 120.39(17)
C5 C6 H6 119.8
C1 C6 H6 119.8
O1 C7 O2 124.33(18)
O1 C7 C3 123.44(18)
O2 C7 C3 112.23(17)
O2 C8 C9 111.95(16)
O2 C8 H8A 109.2
C9 C8 H8A 109.2
O2 C8 H8B 109.2
C9 C8 H8B 109.2
H8A C8 H8B 107.9
C8 C9 H9A 109.5
C8 C9 H9B 109.5
H9A C9 H9B 109.5
C8 C9 H9C 109.5
H9A C9 H9C 109.5
H9B C9 H9C 109.5
O3 C10 O4 124.16(18)
O3 C10 C5 124.58(17)
O4 C10 C5 111.23(16)
O4 C11 C12 105.99(15)
O4 C11 H11A 110.5
C12 C11 H11A 110.5
O4 C11 H11B 110.5
C12 C11 H11B 110.5
H11A C11 H11B 108.7
C11 C12 H12A 109.5
C11 C12 H12B 109.5
H12A C12 H12B 109.5
C11 C12 H12C 109.5
H12A C12 H12C 109.5
H12B C12 H12C 109.5
N1 C13 C14 122.09(18)
N1 C13 H13 119.0
C14 C13 H13 119.0
C15 C14 C19 118.73(18)
C15 C14 C13 119.95(18)
C19 C14 C13 121.30(18)
C16 C15 C14 121.3(2)
C16 C15 H15 119.4
C14 C15 H15 119.4
C15 C16 C17 119.0(2)
C15 C16 H16 120.5
C17 C16 H16 120.5
C18 C17 C16 121.1(2)
C18 C17 H17 119.5
C16 C17 H17 119.5
C17 C18 C19 120.1(2)
C17 C18 H18 119.9
C19 C18 H18 119.9
O5 C19 C18 118.65(19)
O5 C19 C14 121.56(17)
C18 C19 C14 119.8(2)

loop_
_geom_bond_atom_site_label_1
_geom_bond_atom_site_label_2
_geom_bond_distance
O1 C7 1.208(2)
O2 C7 1.341(2)
O2 C8 1.458(2)
O3 C10 1.213(2)
O4 C10 1.330(2)
O4 C11 1.453(2)
O5 C19 1.357(2)
O5 H5 0.8400
N1 C13 1.282(3)
N1 C1 1.420(2)
C1 C2 1.388(2)
C1 C6 1.399(3)
C2 C3 1.397(3)
C2 H2 0.9500
C3 C4 1.388(3)
C3 C7 1.497(3)
C4 C5 1.391(3)
C4 H4 0.9500
C5 C6 1.388(3)
C5 C10 1.495(3)
C6 H6 0.9500
C8 C9 1.506(3)
C8 H8A 0.9900
C8 H8B 0.9900
C9 H9A 0.9800
C9 H9B 0.9800
C9 H9C 0.9800
C11 C12 1.502(3)
C11 H11A 0.9900
C11 H11B 0.9900
C12 H12A 0.9800
C12 H12B 0.9800
C12 H12C 0.9800
C13 C14 1.446(3)
C13 H13 0.9500
C14 C15 1.397(3)
C14 C19 1.410(3)
C15 C16 1.387(3)
C15 H15 0.9500
C16 C17 1.388(3)
C16 H16 0.9500
C17 C18 1.380(4)
C17 H17 0.9500
C18 C19 1.391(3)
C18 H18 0.9500

loop_
_geom_torsion_atom_site_label_1
_geom_torsion_atom_site_label_2
_geom_torsion_atom_site_label_3
_geom_torsion_atom_site_label_4
_geom_torsion
C13 N1 C1 C2 46.4(3)
C13 N1 C1 C6 -134.56(19)
C6 C1 C2 C3 1.2(3)
N1 C1 C2 C3 -179.86(17)
C1 C2 C3 C4 1.0(3)
C1 C2 C3 C7 -177.47(17)
C2 C3 C4 C5 -1.5(3)
C7 C3 C4 C5 176.90(17)
C3 C4 C5 C6 -0.1(3)
C3 C4 C5 C10 177.90(17)
C4 C5 C6 C1 2.3(3)
C10 C5 C6 C1 -175.65(16)
C2 C1 C6 C5 -2.8(3)
N1 C1 C6 C5 178.10(16)
C8 O2 C7 O1 0.2(3)
C8 O2 C7 C3 -179.04(15)
C4 C3 C7 O1 -174.78(18)
C2 C3 C7 O1 3.7(3)
C4 C3 C7 O2 4.5(3)
C2 C3 C7 O2 -177.01(16)
C7 O2 C8 C9 78.8(2)
C11 O4 C10 O3 -2.7(3)
C11 O4 C10 C5 175.49(16)
C4 C5 C10 O3 10.5(3)
C6 C5 C10 O3 -171.52(18)
C4 C5 C10 O4 -167.70(16)
C6 C5 C10 O4 10.3(2)
C10 O4 C11 C12 -173.34(16)
C1 N1 C13 C14 176.19(16)
N1 C13 C14 C15 179.39(18)
N1 C13 C14 C19 -2.4(3)
C19 C14 C15 C16 0.0(3)
C13 C14 C15 C16 178.21(18)
C14 C15 C16 C17 -0.4(3)
C15 C16 C17 C18 0.5(3)
C16 C17 C18 C19 -0.2(3)
C17 C18 C19 O5 179.72(19)
C17 C18 C19 C14 -0.3(3)
C15 C14 C19 O5 -179.63(17)
C13 C14 C19 O5 2.2(3)
C15 C14 C19 C18 0.4(3)
C13 C14 C19 C18 -177.82(18)
